data_4508371
loop_
_publ_author_name
'Lao, David B.'
'Owens, Alisa C. E.'
'Heinekey, D. Michael'
'Goldberg, Karen I.'

_publ_section_title
;
 Partial Deoxygenation of Glycerol Catalyzed by Iridium Pincer Complexes
;
_journal_issue 10
_journal_name_full 'ACS Catalysis'
_journal_page_first 2391
_journal_paper_doi 10.1021/cs400551g
_journal_volume 3
_journal_year 2013
_chemical_formula_moiety 'C32 H12 B F24, C23 H40 Ir O3 P2'
_chemical_formula_sum 'C55 H52 B F24 Ir O3 P2'
_chemical_formula_weight 1481.92
_space_group_IT_number 15
_symmetry_cell_setting monoclinic
_symmetry_Int_Tables_number 15
_symmetry_space_group_name_Hall '-C 2yc'
_symmetry_space_group_name_H-M 'C 1 2/c 1'
_atom_sites_solution_hydrogens geom
_atom_sites_solution_primary direct
_atom_sites_solution_secondary difmap
_audit_conform_dict_location ftp://ftp.iucr.org/pub/cif_core.dic
_audit_conform_dict_name cif_core.dic
_audit_conform_dict_version 2.4
_audit_creation_date 2012-08-21T14:34:24-00:00
_audit_creation_method 'WinGX routine CIF_UPDATE'
_cell_angle_alpha 90
_cell_angle_beta 96.480(10)
_cell_angle_gamma 90
_cell_formula_units_Z 8
_cell_length_a 16.707(2)
_cell_length_b 18.088(2)
_cell_length_c 39.933(5)
_cell_measurement_reflns_used 779
_cell_measurement_temperature 100(2)
_cell_measurement_theta_max 20
_cell_measurement_theta_min 3
_cell_volume 11991(2)
_computing_cell_refinement 'SAINT (Bruker, 2007)'
_computing_data_collection 'APEX2 (Bruker, 2007)'
_computing_data_reduction 'SAINT (Bruker, 2007)'
_computing_molecular_graphics 'ORTEP-3 for Windows (Farrugia, 1997)'
_computing_publication_material 'SHELXL-97 (Sheldrick, 1997)'
_computing_structure_refinement 'SHELXL-97 (Sheldrick, 2008)'
_computing_structure_solution 'SHELXS97 (Sheldrick, 1997)'
_diffrn_ambient_temperature 100(2)
_diffrn_measured_fraction_theta_full 1
_diffrn_measured_fraction_theta_max 0.933
_diffrn_measurement_device_type 'Bruker APEXII CCD area-detector'
_diffrn_measurement_method '\f and \w scans'
_diffrn_radiation_monochromator graphite
_diffrn_radiation_type MoK\a
_diffrn_radiation_wavelength 0.71073
_diffrn_reflns_av_R_equivalents 0.0858
_diffrn_reflns_av_unetI/netI 0.0383
_diffrn_reflns_limit_h_max 22
_diffrn_reflns_limit_h_min -22
_diffrn_reflns_limit_k_max 24
_diffrn_reflns_limit_k_min -24
_diffrn_reflns_limit_l_max 54
_diffrn_reflns_limit_l_min -53
_diffrn_reflns_number 259706
_diffrn_reflns_theta_full 25
_diffrn_reflns_theta_max 29.51
_diffrn_reflns_theta_min 1.67
_diffrn_source 'fine-focus sealed tube'
_exptl_absorpt_coefficient_mu 2.397
_exptl_absorpt_correction_T_max 0.9316
_exptl_absorpt_correction_T_min 0.6457
_exptl_absorpt_correction_type multi-scan
_exptl_absorpt_process_details '(SADABS; Bruker, 2007)'
_exptl_crystal_colour orange
_exptl_crystal_density_diffrn 1.642
_exptl_crystal_density_method 'not measured'
_exptl_crystal_description piece
_exptl_crystal_F_000 5872
_exptl_crystal_size_max 0.2
_exptl_crystal_size_mid 0.1
_exptl_crystal_size_min 0.03
_refine_diff_density_max 2.919
_refine_diff_density_min -2.146
_refine_diff_density_rms 0.14
_refine_ls_extinction_method none
_refine_ls_goodness_of_fit_ref 1.115
_refine_ls_hydrogen_treatment mixed
_refine_ls_matrix_type full
_refine_ls_number_parameters 791
_refine_ls_number_reflns 15581
_refine_ls_number_restraints 0
_refine_ls_restrained_S_all 1.115
_refine_ls_R_factor_all 0.0709
_refine_ls_R_factor_gt 0.0537
_refine_ls_shift/su_max 0.004
_refine_ls_shift/su_mean 0
_refine_ls_structure_factor_coef Fsqd
_refine_ls_weighting_details 'calc w=1/[\s^2^(Fo^2^)+(0.0176P)^2^+166.1919P] where P=(Fo^2^+2Fc^2^)/3'
_refine_ls_weighting_scheme calc
_refine_ls_wR_factor_gt 0.1069
_refine_ls_wR_factor_ref 0.1138
_reflns_number_gt 12897
_reflns_number_total 15581
_reflns_threshold_expression >2\s(I)
_cod_data_source_file cs400551g_si_003.cif
_cod_data_source_block sjc12_0ma
_cod_original_cell_volume 11991(3)
_cod_database_code 4508371

loop_
_symmetry_equiv_pos_as_xyz
'x, y, z'
'-x, y, -z+1/2'
'x+1/2, y+1/2, z'
'-x+1/2, y+1/2, -z+1/2'
'-x, -y, -z'
'x, -y, z-1/2'
'-x+1/2, -y+1/2, -z'
'x+1/2, -y+1/2, z-1/2'

loop_
_atom_site_label
_atom_site_type_symbol
_atom_site_fract_x
_atom_site_fract_y
_atom_site_fract_z
_atom_site_U_iso_or_equiv
_atom_site_adp_type
_atom_site_occupancy
_atom_site_symmetry_multiplicity
_atom_site_calc_flag
_atom_site_refinement_flags
C1 C 0.7211(3) 1.2450(3) 0.12537(12) 0.0214(9) Uani 1 1 d .
C2 C 0.6941(3) 1.2033(2) 0.15116(12) 0.0209(9) Uani 1 1 d .
C3 C 0.6810(3) 1.1278(3) 0.14861(13) 0.0267(10) Uani 1 1 d .
H3 H 0.6626 1.1006 0.1666 0.032 Uiso 1 1 calc R
C4 C 0.6956(3) 1.0933(3) 0.11904(14) 0.0318(12) Uani 1 1 d .
H4 H 0.6868 1.0415 0.1169 0.038 Uiso 1 1 calc R
C5 C 0.7227(3) 1.1312(3) 0.09231(13) 0.0289(11) Uani 1 1 d .
H5 H 0.7326 1.1065 0.0722 0.035 Uiso 1 1 calc R
C6 C 0.7346(3) 1.2071(3) 0.09619(12) 0.0244(10) Uani 1 1 d .
C7 C 0.8868(4) 1.3420(5) 0.07325(18) 0.062(2) Uani 1 1 d .
C8 C 0.9282(4) 1.2974(5) 0.1023(3) 0.079(3) Uani 1 1 d .
H8A H 0.9076 1.2466 0.1011 0.118 Uiso 1 1 calc R
H8B H 0.9174 1.3199 0.1237 0.118 Uiso 1 1 calc R
H8C H 0.9864 1.2968 0.101 0.118 Uiso 1 1 calc R
C9 C 0.9081(7) 1.3096(10) 0.0398(3) 0.196(10) Uani 1 1 d .
H9A H 0.9667 1.3039 0.0408 0.294 Uiso 1 1 calc R
H9B H 0.8891 1.343 0.0213 0.294 Uiso 1 1 calc R
H9C H 0.8822 1.2613 0.036 0.294 Uiso 1 1 calc R
C10 C 0.9141(5) 1.4232(5) 0.0772(2) 0.085(3) Uani 1 1 d .
H10A H 0.8951 1.4441 0.0975 0.128 Uiso 1 1 calc R
H10B H 0.8914 1.4516 0.0575 0.128 Uiso 1 1 calc R
H10C H 0.973 1.4256 0.0792 0.128 Uiso 1 1 calc R
C11 C 0.7084(5) 1.3780(3) 0.04261(15) 0.0505(18) Uani 1 1 d .
C12 C 0.6258(6) 1.3491(6) 0.0471(4) 0.141(7) Uani 1 1 d .
H12A H 0.6119 1.3631 0.0695 0.211 Uiso 1 1 calc R
H12B H 0.6255 1.2951 0.0451 0.211 Uiso 1 1 calc R
H12C H 0.5863 1.3702 0.0297 0.211 Uiso 1 1 calc R
C13 C 0.7311(11) 1.3580(6) 0.0074(2) 0.163(8) Uani 1 1 d .
H13A H 0.7365 1.3042 0.0056 0.244 Uiso 1 1 calc R
H13B H 0.7824 1.3815 0.004 0.244 Uiso 1 1 calc R
H13C H 0.6889 1.3754 -0.0098 0.244 Uiso 1 1 calc R
C14 C 0.7099(5) 1.4613(3) 0.04596(18) 0.0546(19) Uani 1 1 d .
H14A H 0.6766 1.4833 0.0268 0.082 Uiso 1 1 calc R
H14B H 0.7655 1.479 0.0463 0.082 Uiso 1 1 calc R
H14C H 0.6887 1.4755 0.0669 0.082 Uiso 1 1 calc R
C15 C 0.7638(3) 1.3409(3) 0.21975(12) 0.0228(10) Uani 1 1 d .
C16 C 0.8386(3) 1.2971(4) 0.21416(18) 0.0437(15) Uani 1 1 d .
H16A H 0.881 1.3067 0.2327 0.066 Uiso 1 1 calc R
H16B H 0.8573 1.3121 0.1928 0.066 Uiso 1 1 calc R
H16C H 0.8257 1.2442 0.2134 0.066 Uiso 1 1 calc R
C17 C 0.7879(4) 1.4231(3) 0.22361(16) 0.0431(15) Uani 1 1 d .
H17A H 0.8287 1.429 0.2431 0.065 Uiso 1 1 calc R
H17B H 0.7403 1.4527 0.2271 0.065 Uiso 1 1 calc R
H17C H 0.8098 1.4399 0.2032 0.065 Uiso 1 1 calc R
C18 C 0.7302(4) 1.3145(6) 0.25145(16) 0.069(3) Uani 1 1 d .
H18A H 0.7148 1.2624 0.2489 0.103 Uiso 1 1 calc R
H18B H 0.6827 1.3441 0.2551 0.103 Uiso 1 1 calc R
H18C H 0.7713 1.3202 0.2708 0.103 Uiso 1 1 calc R
C19 C 0.5886(3) 1.3632(3) 0.18376(13) 0.0266(10) Uani 1 1 d .
C20 C 0.5410(4) 1.3436(4) 0.15026(16) 0.0465(16) Uani 1 1 d .
H20A H 0.5402 1.2897 0.1474 0.07 Uiso 1 1 calc R
H20B H 0.5664 1.3664 0.1319 0.07 Uiso 1 1 calc R
H20C H 0.4857 1.3618 0.1499 0.07 Uiso 1 1 calc R
C21 C 0.5899(4) 1.4468(4) 0.1883(2) 0.066(3) Uani 1 1 d .
H21A H 0.6175 1.4697 0.1706 0.099 Uiso 1 1 calc R
H21B H 0.6186 1.4591 0.2104 0.099 Uiso 1 1 calc R
H21C H 0.5346 1.4654 0.187 0.099 Uiso 1 1 calc R
C22 C 0.5481(4) 1.3261(5) 0.21157(18) 0.063(2) Uani 1 1 d .
H22A H 0.4903 1.3371 0.2085 0.095 Uiso 1 1 calc R
H22B H 0.5718 1.3447 0.2335 0.095 Uiso 1 1 calc R
H22C H 0.5561 1.2725 0.2106 0.095 Uiso 1 1 calc R
C23 C 0.7580(5) 1.4607(4) 0.13494(14) 0.052(2) Uani 1 1 d .
C24 C 0.7120(3) 0.8135(3) 0.08595(12) 0.0241(10) Uani 1 1 d .
C25 C 0.6947(3) 0.7475(3) 0.06836(13) 0.0324(12) Uani 1 1 d .
H25 H 0.7122 0.7022 0.0787 0.039 Uiso 1 1 calc R
C26 C 0.6524(4) 0.7458(3) 0.03602(14) 0.0380(13) Uani 1 1 d .
C27 C 0.6243(3) 0.8104(3) 0.02055(13) 0.0327(12) Uani 1 1 d .
H27 H 0.596 0.8096 -0.0015 0.039 Uiso 1 1 calc R
C28 C 0.6381(3) 0.8757(3) 0.03766(12) 0.0296(12) Uani 1 1 d .
C29 C 0.6809(3) 0.8775(3) 0.06962(12) 0.0255(10) Uani 1 1 d .
H29 H 0.6894 0.9237 0.0807 0.031 Uiso 1 1 calc R
C30 C 0.6387(6) 0.6733(4) 0.0177(2) 0.067(2) Uani 1 1 d .
C31 C 0.6079(4) 0.9461(4) 0.02192(14) 0.0453(17) Uani 1 1 d .
C32 C 0.8259(3) 0.7523(2) 0.13158(11) 0.0194(9) Uani 1 1 d .
C33 C 0.8482(3) 0.7248(2) 0.16404(11) 0.0180(9) Uani 1 1 d .
H33 H 0.8226 0.7441 0.1822 0.022 Uiso 1 1 calc R
C34 C 0.9066(3) 0.6702(2) 0.17064(11) 0.0189(9) Uani 1 1 d .
C35 C 0.9466(3) 0.6413(3) 0.14500(12) 0.0241(9) Uani 1 1 d .
H35 H 0.9858 0.6034 0.1493 0.029 Uiso 1 1 calc R
C36 C 0.9275(3) 0.6695(3) 0.11294(13) 0.0252(10) Uani 1 1 d .
C37 C 0.8685(3) 0.7241(3) 0.10632(12) 0.0229(10) Uani 1 1 d .
H37 H 0.8571 0.7425 0.084 0.028 Uiso 1 1 calc R
C38 C 0.9239(3) 0.6389(3) 0.20552(13) 0.0297(11) Uani 1 1 d .
C39 C 0.9686(4) 0.6411(4) 0.08425(16) 0.0475(16) Uani 1 1 d .
C40 C 0.6855(3) 0.8082(3) 0.14876(11) 0.0192(9) Uani 1 1 d .
C41 C 0.6386(3) 0.8692(2) 0.15663(11) 0.0191(9) Uani 1 1 d .
H41 H 0.6492 0.9162 0.1476 0.023 Uiso 1 1 calc R
C42 C 0.5775(3) 0.8626(3) 0.17713(11) 0.0211(9) Uani 1 1 d .
C43 C 0.5591(3) 0.7953(3) 0.19080(12) 0.0230(10) Uani 1 1 d .
H43 H 0.5179 0.7911 0.2053 0.028 Uiso 1 1 calc R
C44 C 0.6029(3) 0.7342(3) 0.18252(13) 0.0245(10) Uani 1 1 d .
C45 C 0.6640(3) 0.7406(3) 0.16152(12) 0.0213(9) Uani 1 1 d .
H45 H 0.6918 0.6974 0.1558 0.026 Uiso 1 1 calc R
C46 C 0.5308(3) 0.9302(3) 0.18496(13) 0.0266(10) Uani 1 1 d .
C47 C 0.5867(3) 0.6598(3) 0.19649(17) 0.0374(14) Uani 1 1 d .
C48 C 0.8068(3) 0.8953(3) 0.13130(12) 0.0204(9) Uani 1 1 d .
C49 C 0.8127(3) 0.9322(3) 0.16204(12) 0.0221(9) Uani 1 1 d .
H49 H 0.7878 0.9109 0.18 0.027 Uiso 1 1 calc R
C50 C 0.8536(3) 0.9990(3) 0.16774(13) 0.0260(10) Uani 1 1 d .
C51 C 0.8930(3) 1.0304(3) 0.14240(15) 0.0314(12) Uani 1 1 d .
H51 H 0.9205 1.0762 0.1459 0.038 Uiso 1 1 calc R
C52 C 0.8912(3) 0.9934(3) 0.11206(14) 0.0302(11) Uani 1 1 d .
C53 C 0.8489(3) 0.9277(3) 0.10644(13) 0.0262(10) Uani 1 1 d .
H53 H 0.8483 0.9039 0.0852 0.031 Uiso 1 1 calc R
C54 C 0.8554(3) 1.0358(3) 0.20133(15) 0.0336(12) Uani 1 1 d .
C55 C 0.9358(4) 1.0244(4) 0.08478(18) 0.0443(15) Uani 1 1 d .
O1 O 0.6789(2) 1.23897(17) 0.18065(8) 0.0237(7) Uani 1 1 d .
O2 O 0.7617(2) 1.2469(2) 0.06983(9) 0.0292(8) Uani 1 1 d .
O3 O 0.7683(4) 1.5224(3) 0.13762(12) 0.080(2) Uani 1 1 d .
B1 B 0.7577(3) 0.8170(3) 0.12437(13) 0.0205(10) Uani 1 1 d .
F1 F 0.5932(5) 0.6301(4) 0.0316(2) 0.162(4) Uani 1 1 d .
F2 F 0.7062(4) 0.6312(3) 0.01905(17) 0.106(2) Uani 1 1 d .
F3 F 0.6193(7) 0.6798(3) -0.01400(16) 0.172(4) Uani 1 1 d .
F4 F 0.5881(3) 0.99601(19) 0.04318(8) 0.0500(10) Uani 1 1 d .
F5 F 0.5330(3) 0.9319(3) 0.00275(11) 0.0792(16) Uani 1 1 d .
F6 F 0.6456(4) 0.9705(3) -0.00051(14) 0.104(2) Uani 1 1 d .
F7 F 0.9118(2) 0.68783(18) 0.22921(7) 0.0356(8) Uani 1 1 d .
F8 F 0.8788(3) 0.5807(2) 0.20992(10) 0.0758(16) Uani 1 1 d .
F9 F 1.0003(2) 0.6169(2) 0.21219(8) 0.0553(11) Uani 1 1 d .
F10 F 1.0124(2) 0.5805(2) 0.09188(9) 0.0455(9) Uani 1 1 d .
F11 F 0.9141(3) 0.6209(3) 0.05836(10) 0.0892(19) Uani 1 1 d .
F12 F 1.0168(4) 0.6900(3) 0.07283(16) 0.114(3) Uani 1 1 d .
F13 F 0.4602(2) 0.9349(3) 0.16578(11) 0.0685(14) Uani 1 1 d .
F14 F 0.5690(3) 0.9915(2) 0.18179(15) 0.0828(18) Uani 1 1 d .
F15 F 0.5098(3) 0.9289(2) 0.21613(9) 0.0564(11) Uani 1 1 d .
F16 F 0.5564(3) 0.6132(2) 0.17279(12) 0.0681(13) Uani 1 1 d .
F17 F 0.6530(2) 0.6269(2) 0.21122(11) 0.0574(11) Uani 1 1 d .
F18 F 0.5354(3) 0.6620(2) 0.21998(14) 0.0791(16) Uani 1 1 d .
F19 F 0.7857(2) 1.0284(2) 0.21432(9) 0.0470(9) Uani 1 1 d .
F20 F 0.9126(3) 1.0080(2) 0.22381(10) 0.0616(12) Uani 1 1 d .
F21 F 0.8696(2) 1.10828(19) 0.19974(10) 0.0507(10) Uani 1 1 d .
F22 F 0.9443(4) 1.0964(3) 0.08629(15) 0.103(2) Uani 1 1 d .
F23 F 0.9004(4) 1.0133(4) 0.05468(13) 0.128(3) Uani 1 1 d .
F24 F 1.0075(3) 0.9986(4) 0.08542(19) 0.137(3) Uani 1 1 d .
P1 P 0.69217(7) 1.32908(7) 0.18123(3) 0.0187(2) Uani 1 1 d .
P2 P 0.77741(9) 1.33526(8) 0.07679(3) 0.0296(3) Uani 1 1 d .
Ir1 Ir 0.739952(12) 1.355709(11) 0.130246(5) 0.02364(6) Uani 1 1 d .
H1I H 0.829(4) 1.355(4) 0.1483(19) 0.07(2) Uiso 1 1 d .

loop_
_atom_site_aniso_label
_atom_site_aniso_U_11
_atom_site_aniso_U_22
_atom_site_aniso_U_33
_atom_site_aniso_U_23
_atom_site_aniso_U_13
_atom_site_aniso_U_12
C1 0.022(2) 0.016(2) 0.026(2) 0.0058(18) 0.0019(18) -0.0001(17)
C2 0.023(2) 0.014(2) 0.025(2) 0.0037(17) 0.0028(18) 0.0018(17)
C3 0.035(3) 0.014(2) 0.032(3) 0.0057(19) 0.008(2) 0.0046(19)
C4 0.045(3) 0.017(2) 0.034(3) 0.004(2) 0.007(2) 0.002(2)
C5 0.039(3) 0.018(2) 0.030(3) 0.0000(19) 0.007(2) 0.005(2)
C6 0.027(2) 0.021(2) 0.025(2) 0.0071(19) 0.0044(19) 0.0020(19)
C7 0.047(4) 0.100(7) 0.042(4) -0.029(4) 0.023(3) -0.040(4)
C8 0.031(4) 0.064(5) 0.139(9) -0.041(6) -0.005(5) 0.001(3)
C9 0.104(9) 0.38(2) 0.119(9) -0.162(13) 0.091(8) -0.149(13)
C10 0.075(6) 0.108(8) 0.069(5) 0.033(5) -0.008(4) -0.066(6)
C11 0.096(6) 0.023(3) 0.028(3) 0.005(2) -0.011(3) -0.005(3)
C12 0.089(7) 0.088(7) 0.216(14) 0.094(9) -0.105(9) -0.037(6)
C13 0.37(2) 0.079(7) 0.028(4) -0.014(5) -0.029(8) 0.108(11)
C14 0.091(6) 0.025(3) 0.050(4) -0.001(3) 0.019(4) 0.004(3)
C15 0.019(2) 0.027(3) 0.023(2) 0.0051(19) 0.0028(17) 0.0006(18)
C16 0.024(3) 0.039(3) 0.066(4) -0.012(3) -0.005(3) 0.003(2)
C17 0.051(4) 0.033(3) 0.041(3) -0.015(3) -0.014(3) 0.004(3)
C18 0.036(4) 0.140(8) 0.028(3) 0.038(4) -0.006(3) -0.029(4)
C19 0.016(2) 0.026(3) 0.037(3) 0.004(2) -0.0017(19) 0.0031(19)
C20 0.040(3) 0.049(4) 0.045(4) -0.008(3) -0.016(3) 0.012(3)
C21 0.029(3) 0.030(3) 0.134(8) -0.025(4) -0.010(4) 0.009(3)
C22 0.026(3) 0.110(7) 0.057(4) 0.033(4) 0.021(3) 0.025(4)
C23 0.101(6) 0.034(3) 0.023(3) 0.003(2) 0.008(3) -0.036(4)
C24 0.023(2) 0.029(3) 0.021(2) 0.0066(19) 0.0046(18) 0.0012(19)
C25 0.039(3) 0.029(3) 0.027(3) 0.009(2) -0.006(2) -0.005(2)
C26 0.044(3) 0.035(3) 0.031(3) 0.004(2) -0.011(2) -0.008(3)
C27 0.035(3) 0.043(3) 0.020(2) 0.005(2) -0.001(2) 0.000(2)
C28 0.030(3) 0.042(3) 0.018(2) 0.010(2) 0.0079(19) 0.015(2)
C29 0.027(2) 0.032(3) 0.018(2) 0.0057(19) 0.0065(18) 0.010(2)
C30 0.080(6) 0.047(4) 0.063(5) 0.003(4) -0.037(4) -0.016(4)
C31 0.065(4) 0.052(4) 0.020(3) 0.010(2) 0.008(3) 0.036(3)
C32 0.023(2) 0.015(2) 0.019(2) 0.0018(17) 0.0006(17) 0.0008(17)
C33 0.022(2) 0.014(2) 0.018(2) -0.0024(16) 0.0020(17) -0.0008(17)
C34 0.024(2) 0.0119(19) 0.019(2) -0.0039(16) -0.0028(17) 0.0007(16)
C35 0.025(2) 0.021(2) 0.027(2) -0.002(2) 0.0009(18) 0.0068(19)
C36 0.029(3) 0.022(2) 0.026(2) -0.0014(19) 0.008(2) 0.0050(19)
C37 0.027(2) 0.023(2) 0.019(2) 0.0018(18) 0.0032(18) 0.0047(19)
C38 0.040(3) 0.020(2) 0.027(2) -0.003(2) -0.008(2) 0.007(2)
C39 0.059(4) 0.047(4) 0.040(3) 0.002(3) 0.021(3) 0.023(3)
C40 0.021(2) 0.018(2) 0.018(2) 0.0018(17) 0.0018(17) 0.0007(17)
C41 0.020(2) 0.014(2) 0.023(2) 0.0022(16) 0.0008(17) 0.0001(16)
C42 0.018(2) 0.022(2) 0.023(2) 0.0023(18) 0.0003(16) 0.0015(18)
C43 0.020(2) 0.025(2) 0.024(2) 0.0030(19) 0.0019(18) -0.0047(18)
C44 0.023(2) 0.019(2) 0.031(3) 0.0061(19) -0.0004(19) -0.0040(18)
C45 0.021(2) 0.016(2) 0.026(2) -0.0009(18) 0.0006(18) 0.0005(17)
C46 0.026(2) 0.025(2) 0.030(3) -0.001(2) 0.007(2) 0.002(2)
C47 0.030(3) 0.022(3) 0.061(4) 0.016(3) 0.009(3) -0.005(2)
C48 0.019(2) 0.018(2) 0.025(2) 0.0062(18) 0.0028(17) 0.0043(17)
C49 0.019(2) 0.021(2) 0.027(2) 0.0062(19) 0.0013(18) 0.0016(18)
C50 0.021(2) 0.019(2) 0.037(3) 0.003(2) -0.002(2) 0.0009(18)
C51 0.023(2) 0.020(2) 0.051(3) 0.008(2) 0.003(2) -0.0016(19)
C52 0.025(3) 0.026(3) 0.041(3) 0.010(2) 0.011(2) 0.002(2)
C53 0.025(2) 0.024(2) 0.031(3) 0.008(2) 0.009(2) 0.0039(19)
C54 0.032(3) 0.022(3) 0.046(3) 0.001(2) -0.001(2) -0.004(2)
C55 0.042(3) 0.037(3) 0.057(4) 0.014(3) 0.021(3) -0.005(3)
O1 0.0345(19) 0.0120(15) 0.0262(17) 0.0041(13) 0.0097(14) -0.0019(13)
O2 0.038(2) 0.0283(19) 0.0228(17) 0.0023(14) 0.0084(15) -0.0041(16)
O3 0.163(6) 0.035(3) 0.042(3) -0.004(2) 0.012(3) -0.054(3)
B1 0.026(3) 0.019(2) 0.017(2) -0.0014(19) 0.0026(19) 0.002(2)
F1 0.190(8) 0.094(5) 0.224(9) -0.089(5) 0.126(7) -0.100(5)
F2 0.124(5) 0.058(3) 0.133(5) -0.043(3) 0.005(4) -0.007(3)
F3 0.355(12) 0.059(4) 0.076(4) -0.020(3) -0.094(6) 0.015(5)
F4 0.088(3) 0.0302(18) 0.0307(18) -0.0035(15) 0.0036(18) 0.0183(19)
F5 0.097(4) 0.072(3) 0.059(3) -0.013(2) -0.030(3) 0.042(3)
F6 0.188(6) 0.049(3) 0.094(4) 0.050(3) 0.096(4) 0.044(3)
F7 0.050(2) 0.0376(18) 0.0188(14) -0.0008(13) 0.0021(13) 0.0210(15)
F8 0.125(4) 0.051(3) 0.044(2) 0.0282(19) -0.025(2) -0.047(3)
F9 0.062(2) 0.071(3) 0.0284(17) -0.0114(17) -0.0137(16) 0.047(2)
F10 0.052(2) 0.043(2) 0.043(2) -0.0071(16) 0.0153(16) 0.0246(17)
F11 0.114(4) 0.125(5) 0.0267(19) -0.025(2) -0.001(2) 0.074(4)
F12 0.167(6) 0.054(3) 0.151(5) 0.024(3) 0.143(5) 0.029(3)
F13 0.056(2) 0.077(3) 0.066(3) -0.026(2) -0.023(2) 0.044(2)
F14 0.069(3) 0.0226(19) 0.172(5) -0.012(3) 0.080(3) 0.0000(18)
F15 0.077(3) 0.057(2) 0.039(2) -0.0004(18) 0.0239(19) 0.031(2)
F16 0.077(3) 0.0248(19) 0.095(3) 0.011(2) -0.024(3) -0.0246(19)
F17 0.044(2) 0.043(2) 0.082(3) 0.042(2) -0.0049(19) -0.0041(17)
F18 0.078(3) 0.045(3) 0.127(4) 0.039(3) 0.065(3) 0.002(2)
F19 0.050(2) 0.049(2) 0.044(2) -0.0151(17) 0.0145(17) -0.0107(18)
F20 0.066(3) 0.061(3) 0.050(2) -0.017(2) -0.026(2) 0.026(2)
F21 0.066(3) 0.0231(17) 0.063(2) -0.0136(17) 0.008(2) -0.0107(17)
F22 0.160(6) 0.042(3) 0.124(5) 0.019(3) 0.090(4) -0.021(3)
F23 0.151(6) 0.183(7) 0.052(3) 0.022(4) 0.029(3) -0.107(5)
F24 0.078(4) 0.166(6) 0.187(7) 0.121(6) 0.099(4) 0.060(4)
P1 0.0189(5) 0.0157(5) 0.0220(6) 0.0040(4) 0.0044(4) -0.0021(4)
P2 0.0399(8) 0.0290(7) 0.0204(6) 0.0039(5) 0.0051(5) -0.0151(6)
Ir1 0.03094(10) 0.02122(9) 0.01864(8) 0.00431(8) 0.00224(6) -0.01068(8)

loop_
_atom_type_symbol
_atom_type_description
_atom_type_scat_dispersion_real
_atom_type_scat_dispersion_imag
_atom_type_scat_source
C C 0.0033 0.0016 'International Tables Vol C Tables 4.2.6.8 and 6.1.1.4'
H H 0 0 'International Tables Vol C Tables 4.2.6.8 and 6.1.1.4'
O O 0.0106 0.006 'International Tables Vol C Tables 4.2.6.8 and 6.1.1.4'
B B 0.0013 0.0007 'International Tables Vol C Tables 4.2.6.8 and 6.1.1.4'
F F 0.0171 0.0103 'International Tables Vol C Tables 4.2.6.8 and 6.1.1.4'
P P 0.1023 0.0942 'International Tables Vol C Tables 4.2.6.8 and 6.1.1.4'
Ir Ir -1.4442 7.9887 'International Tables Vol C Tables 4.2.6.8 and 6.1.1.4'

loop_
_geom_angle_atom_site_label_1
_geom_angle_atom_site_label_2
_geom_angle_atom_site_label_3
_geom_angle
C2 C1 C6 116.7(4)
C2 C1 Ir1 121.5(4)
C6 C1 Ir1 121.8(3)
C3 C2 O1 118.5(4)
C3 C2 C1 122.8(5)
O1 C2 C1 118.8(4)
C4 C3 C2 117.8(5)
C4 C3 H3 121.1
C2 C3 H3 121.1
C3 C4 C5 122.6(5)
C3 C4 H4 118.7
C5 C4 H4 118.7
C4 C5 C6 117.2(5)
C4 C5 H5 121.4
C6 C5 H5 121.4
O2 C6 C1 118.4(4)
O2 C6 C5 118.7(4)
C1 C6 C5 122.9(4)
C8 C7 C9 109.4(10)
C8 C7 C10 108.9(6)
C9 C7 C10 110.9(8)
C8 C7 P2 106.0(5)
C9 C7 P2 111.7(5)
C10 C7 P2 109.7(6)
C7 C8 H8A 109.5
C7 C8 H8B 109.5
H8A C8 H8B 109.5
C7 C8 H8C 109.5
H8A C8 H8C 109.5
H8B C8 H8C 109.5
C7 C9 H9A 109.5
C7 C9 H9B 109.5
H9A C9 H9B 109.5
C7 C9 H9C 109.5
H9A C9 H9C 109.5
H9B C9 H9C 109.5
C7 C10 H10A 109.5
C7 C10 H10B 109.5
H10A C10 H10B 109.5
C7 C10 H10C 109.5
H10A C10 H10C 109.5
H10B C10 H10C 109.5
C12 C11 C14 110.0(8)
C12 C11 C13 110.5(10)
C14 C11 C13 108.2(6)
C12 C11 P2 105.6(5)
C14 C11 P2 110.4(5)
C13 C11 P2 112.2(6)
C11 C12 H12A 109.5
C11 C12 H12B 109.5
H12A C12 H12B 109.5
C11 C12 H12C 109.5
H12A C12 H12C 109.5
H12B C12 H12C 109.5
C11 C13 H13A 109.5
C11 C13 H13B 109.5
H13A C13 H13B 109.5
C11 C13 H13C 109.5
H13A C13 H13C 109.5
H13B C13 H13C 109.5
C11 C14 H14A 109.5
C11 C14 H14B 109.5
H14A C14 H14B 109.5
C11 C14 H14C 109.5
H14A C14 H14C 109.5
H14B C14 H14C 109.5
C16 C15 C18 110.3(5)
C16 C15 C17 108.0(5)
C18 C15 C17 109.6(6)
C16 C15 P1 106.4(4)
C18 C15 P1 113.0(4)
C17 C15 P1 109.3(3)
C15 C16 H16A 109.5
C15 C16 H16B 109.5
H16A C16 H16B 109.5
C15 C16 H16C 109.5
H16A C16 H16C 109.5
H16B C16 H16C 109.5
C15 C17 H17A 109.5
C15 C17 H17B 109.5
H17A C17 H17B 109.5
C15 C17 H17C 109.5
H17A C17 H17C 109.5
H17B C17 H17C 109.5
C15 C18 H18A 109.5
C15 C18 H18B 109.5
H18A C18 H18B 109.5
C15 C18 H18C 109.5
H18A C18 H18C 109.5
H18B C18 H18C 109.5
C20 C19 C22 107.9(5)
C20 C19 C21 109.7(5)
C22 C19 C21 110.6(6)
C20 C19 P1 105.9(4)
C22 C19 P1 112.9(4)
C21 C19 P1 109.7(4)
C19 C20 H20A 109.5
C19 C20 H20B 109.5
H20A C20 H20B 109.5
C19 C20 H20C 109.5
H20A C20 H20C 109.5
H20B C20 H20C 109.5
C19 C21 H21A 109.5
C19 C21 H21B 109.5
H21A C21 H21B 109.5
C19 C21 H21C 109.5
H21A C21 H21C 109.5
H21B C21 H21C 109.5
C19 C22 H22A 109.5
C19 C22 H22B 109.5
H22A C22 H22B 109.5
C19 C22 H22C 109.5
H22A C22 H22C 109.5
H22B C22 H22C 109.5
O3 C23 Ir1 179.7(9)
C25 C24 C29 115.3(4)
C25 C24 B1 123.6(4)
C29 C24 B1 120.9(4)
C24 C25 C26 122.4(5)
C24 C25 H25 118.8
C26 C25 H25 118.8
C27 C26 C25 120.3(5)
C27 C26 C30 119.6(5)
C25 C26 C30 120.0(6)
C28 C27 C26 118.5(5)
C28 C27 H27 120.8
C26 C27 H27 120.8
C27 C28 C29 121.2(5)
C27 C28 C31 119.9(5)
C29 C28 C31 118.9(5)
C28 C29 C24 122.2(5)
C28 C29 H29 118.9
C24 C29 H29 118.9
F1 C30 F3 113.2(8)
F1 C30 F2 100.1(8)
F3 C30 F2 101.9(9)
F1 C30 C26 113.2(8)
F3 C30 C26 114.2(7)
F2 C30 C26 112.9(6)
F6 C31 F4 114.4(6)
F6 C31 F5 99.5(6)
F4 C31 F5 101.8(5)
F6 C31 C28 115.9(5)
F4 C31 C28 114.6(4)
F5 C31 C28 108.1(6)
C37 C32 C33 115.9(4)
C37 C32 B1 122.4(4)
C33 C32 B1 121.6(4)
C34 C33 C32 122.4(4)
C34 C33 H33 118.8
C32 C33 H33 118.8
C35 C34 C33 120.9(4)
C35 C34 C38 119.0(4)
C33 C34 C38 120.0(4)
C36 C35 C34 117.7(4)
C36 C35 H35 121.2
C34 C35 H35 121.2
C35 C36 C37 121.3(4)
C35 C36 C39 120.4(5)
C37 C36 C39 118.3(5)
C32 C37 C36 121.8(4)
C32 C37 H37 119.1
C36 C37 H37 119.1
F8 C38 F7 107.6(5)
F8 C38 F9 106.5(5)
F7 C38 F9 106.0(4)
F8 C38 C34 111.9(4)
F7 C38 C34 112.4(4)
F9 C38 C34 112.1(5)
F12 C39 F10 106.9(6)
F12 C39 F11 107.7(6)
F10 C39 F11 105.0(6)
F12 C39 C36 112.8(6)
F10 C39 C36 113.3(5)
F11 C39 C36 110.6(5)
C45 C40 C41 115.8(4)
C45 C40 B1 122.8(4)
C41 C40 B1 121.3(4)
C42 C41 C40 122.1(4)
C42 C41 H41 119
C40 C41 H41 119
C41 C42 C43 121.4(4)
C41 C42 C46 119.3(4)
C43 C42 C46 119.3(4)
C42 C43 C44 117.4(4)
C42 C43 H43 121.3
C44 C43 H43 121.3
C43 C44 C45 121.2(4)
C43 C44 C47 120.4(5)
C45 C44 C47 118.4(5)
C40 C45 C44 122.0(4)
C40 C45 H45 119
C44 C45 H45 119
F14 C46 F15 107.0(5)
F14 C46 F13 107.7(5)
F15 C46 F13 103.2(4)
F14 C46 C42 113.8(4)
F15 C46 C42 112.2(4)
F13 C46 C42 112.3(4)
F16 C47 F17 105.2(5)
F16 C47 F18 107.3(5)
F17 C47 F18 105.6(5)
F16 C47 C44 112.2(5)
F17 C47 C44 112.9(4)
F18 C47 C44 113.1(5)
C49 C48 C53 115.5(4)
C49 C48 B1 123.1(4)
C53 C48 B1 121.3(4)
C48 C49 C50 123.0(5)
C48 C49 H49 118.5
C50 C49 H49 118.5
C51 C50 C49 120.0(5)
C51 C50 C54 120.6(5)
C49 C50 C54 119.5(5)
C52 C51 C50 118.3(5)
C52 C51 H51 120.8
C50 C51 H51 120.8
C51 C52 C53 121.2(5)
C51 C52 C55 119.5(5)
C53 C52 C55 119.3(5)
C52 C53 C48 121.9(5)
C52 C53 H53 119.1
C48 C53 H53 119.1
F20 C54 F19 106.9(5)
F20 C54 F21 106.5(5)
F19 C54 F21 106.5(5)
F20 C54 C50 112.2(5)
F19 C54 C50 112.0(4)
F21 C54 C50 112.3(5)
F24 C55 F23 106.8(7)
F24 C55 F22 105.3(6)
F23 C55 F22 103.4(6)
F24 C55 C52 112.9(5)
F23 C55 C52 114.0(5)
F22 C55 C52 113.6(6)
C2 O1 P1 115.7(3)
C6 O2 P2 115.8(3)
C24 B1 C32 112.3(4)
C24 B1 C40 104.8(4)
C32 B1 C40 111.7(4)
C24 B1 C48 111.3(4)
C32 B1 C48 105.1(4)
C40 B1 C48 111.8(4)
O1 P1 C19 101.9(2)
O1 P1 C15 101.5(2)
C19 P1 C15 115.9(2)
O1 P1 Ir1 104.65(13)
C19 P1 Ir1 113.28(17)
C15 P1 Ir1 116.80(15)
O2 P2 C7 101.0(3)
O2 P2 C11 102.0(2)
C7 P2 C11 116.9(4)
O2 P2 Ir1 104.90(13)
C7 P2 Ir1 115.5(2)
C11 P2 Ir1 113.6(3)
C23 Ir1 C1 179.9(3)
C23 Ir1 P1 100.65(19)
C1 Ir1 P1 79.32(14)
C23 Ir1 P2 101.00(19)
C1 Ir1 P2 79.04(14)
P1 Ir1 P2 158.33(4)
C23 Ir1 H1I 80(3)
C1 Ir1 H1I 100(3)
P1 Ir1 H1I 90(3)
P2 Ir1 H1I 95(3)

loop_
_geom_bond_atom_site_label_1
_geom_bond_atom_site_label_2
_geom_bond_distance
C1 C2 1.392(6)
C1 C6 1.392(7)
C1 Ir1 2.033(5)
C2 C3 1.387(6)
C2 O1 1.391(6)
C3 C4 1.381(7)
C3 H3 0.95
C4 C5 1.387(7)
C4 H4 0.95
C5 C6 1.394(7)
C5 H5 0.95
C6 O2 1.392(6)
C7 C8 1.516(12)
C7 C9 1.538(11)
C7 C10 1.542(11)
C7 P2 1.852(7)
C8 H8A 0.98
C8 H8B 0.98
C8 H8C 0.98
C9 H9A 0.98
C9 H9B 0.98
C9 H9C 0.98
C10 H10A 0.98
C10 H10B 0.98
C10 H10C 0.98
C11 C12 1.506(13)
C11 C14 1.512(8)
C11 C13 1.540(12)
C11 P2 1.853(7)
C12 H12A 0.98
C12 H12B 0.98
C12 H12C 0.98
C13 H13A 0.98
C13 H13B 0.98
C13 H13C 0.98
C14 H14A 0.98
C14 H14B 0.98
C14 H14C 0.98
C15 C16 1.517(7)
C15 C18 1.519(7)
C15 C17 1.544(7)
C15 P1 1.852(5)
C16 H16A 0.98
C16 H16B 0.98
C16 H16C 0.98
C17 H17A 0.98
C17 H17B 0.98
C17 H17C 0.98
C18 H18A 0.98
C18 H18B 0.98
C18 H18C 0.98
C19 C20 1.519(7)
C19 C22 1.520(8)
C19 C21 1.523(8)
C19 P1 1.851(5)
C20 H20A 0.98
C20 H20B 0.98
C20 H20C 0.98
C21 H21A 0.98
C21 H21B 0.98
C21 H21C 0.98
C22 H22A 0.98
C22 H22B 0.98
C22 H22C 0.98
C23 O3 1.132(7)
C23 Ir1 1.929(6)
C24 C25 1.398(7)
C24 C29 1.399(7)
C24 B1 1.636(7)
C25 C26 1.400(7)
C25 H25 0.95
C26 C27 1.379(8)
C26 C30 1.505(10)
C27 C28 1.371(8)
C27 H27 0.95
C28 C29 1.391(7)
C28 C31 1.485(7)
C29 H29 0.95
C30 F1 1.260(10)
C30 F3 1.277(9)
C30 F2 1.357(10)
C31 F6 1.233(7)
C31 F4 1.306(7)
C31 F5 1.415(8)
C32 C37 1.395(6)
C32 C33 1.399(6)
C32 B1 1.637(7)
C33 C34 1.392(6)
C33 H33 0.95
C34 C35 1.387(6)
C34 C38 1.501(7)
C35 C36 1.382(7)
C35 H35 0.95
C36 C37 1.400(7)
C36 C39 1.492(7)
C37 H37 0.95
C38 F8 1.318(7)
C38 F7 1.327(6)
C38 F9 1.336(6)
C39 F12 1.312(8)
C39 F10 1.332(7)
C39 F11 1.349(8)
C40 C45 1.386(6)
C40 C41 1.409(6)
C40 B1 1.641(7)
C41 C42 1.383(6)
C41 H41 0.95
C42 C43 1.383(7)
C42 C46 1.503(7)
C43 C44 1.386(7)
C43 H43 0.95
C44 C45 1.397(7)
C44 C47 1.494(7)
C45 H45 0.95
C46 F14 1.294(6)
C46 F15 1.331(6)
C46 F13 1.334(6)
C47 F16 1.324(7)
C47 F17 1.335(7)
C47 F18 1.340(7)
C48 C49 1.391(7)
C48 C53 1.407(6)
C48 B1 1.644(7)
C49 C50 1.394(7)
C49 H49 0.95
C50 C51 1.389(7)
C50 C54 1.494(8)
C51 C52 1.382(8)
C51 H51 0.95
C52 C53 1.388(7)
C52 C55 1.496(8)
C53 H53 0.95
C54 F20 1.333(6)
C54 F19 1.334(7)
C54 F21 1.336(6)
C55 F24 1.283(8)
C55 F23 1.293(9)
C55 F22 1.311(8)
O1 P1 1.645(3)
O2 P2 1.638(4)
P1 Ir1 2.3196(12)
P2 Ir1 2.3209(14)
Ir1 H1I 1.58(7)
